data_7211349
loop_
_publ_author_name
'Simao, Claudia'
'Mas-Torrent, Marta'
'Andr\'e, V\^ania'
'Teresa Duarte, M.'
'Techert, Simone'
'Veciana, Jaume'
'Rovira, Concepci\'o'

_publ_section_title
;
 Solid state photodimerisation of tetrathiafulvalene derivatives bearing
 carboxylate and carboxylic acid substituents
;
_journal_issue 46
_journal_name_full CrystEngComm
_journal_page_first 9878
_journal_paper_doi 10.1039/c3ce41353e
_journal_volume 15
_journal_year 2013
_chemical_formula_moiety 'C22 H12 O4 S8, C4 H8 O'
_chemical_formula_sum 'C26 H20 O5 S8'
_chemical_formula_weight 668.98
_chemical_name_common compound4
_chemical_name_systematic
;
 ?
;
_space_group_IT_number 15
_symmetry_cell_setting monoclinic
_symmetry_space_group_name_Hall '-C 2yc'
_symmetry_space_group_name_H-M 'C 1 2/c 1'
_atom_sites_solution_hydrogens geom
_atom_sites_solution_primary direct
_atom_sites_solution_secondary difmap
_audit_creation_method SHELXL-97
_cell_angle_alpha 90.00
_cell_angle_beta 91.706(9)
_cell_angle_gamma 90.00
_cell_formula_units_Z 8
_cell_length_a 43.192(4)
_cell_length_b 6.091(3)
_cell_length_c 23.009(6)
_cell_measurement_temperature 150(2)
_cell_measurement_theta_max 25.87
_cell_measurement_theta_min 0.94
_cell_volume 6051(3)
_computing_cell_refinement 'BRUKER SMART (Bruker, 2005)'
_computing_data_collection 'BRUKER APEX2 (Bruker, 2005)'
_computing_data_reduction 'BRUKER SAINT (Bruker, 2005)'
_computing_molecular_graphics 'ORTEP 3.2 (Farrugia, 1997) and Mercury 2.3'
_computing_structure_refinement 'SHELXL-97 (Sheldrick, 2008)'
_computing_structure_solution 'SIR 97 (Altomare et al, 1999)'
_diffrn_ambient_temperature 150(2)
_diffrn_measured_fraction_theta_full 0.995
_diffrn_measured_fraction_theta_max 0.995
_diffrn_measurement_device_type 'Bruker APEX-II CCD area detector'
_diffrn_measurement_method 'phi and omega scans'
_diffrn_radiation_monochromator graphite
_diffrn_radiation_source 'fine-focus sealed tube'
_diffrn_radiation_type MoK\a
_diffrn_radiation_wavelength 0.71069
_diffrn_reflns_av_R_equivalents 0.1000
_diffrn_reflns_av_sigmaI/netI 0.0663
_diffrn_reflns_limit_h_max 52
_diffrn_reflns_limit_h_min -52
_diffrn_reflns_limit_k_max 6
_diffrn_reflns_limit_k_min -7
_diffrn_reflns_limit_l_max 28
_diffrn_reflns_limit_l_min -27
_diffrn_reflns_number 48694
_diffrn_reflns_theta_full 25.87
_diffrn_reflns_theta_max 25.87
_diffrn_reflns_theta_min 0.94
_exptl_absorpt_coefficient_mu 0.625
_exptl_absorpt_correction_type none
_exptl_crystal_colour green
_exptl_crystal_density_diffrn 1.469
_exptl_crystal_density_meas ?
_exptl_crystal_density_method 'not measured'
_exptl_crystal_description plate
_exptl_crystal_F_000 2752
_exptl_crystal_size_max 0.24
_exptl_crystal_size_mid 0.15
_exptl_crystal_size_min 0.04
_platon_squeeze_details
;
;
_refine_diff_density_max 0.831
_refine_diff_density_min -0.417
_refine_diff_density_rms 0.086
_refine_ls_extinction_method none
_refine_ls_goodness_of_fit_ref 1.061
_refine_ls_hydrogen_treatment mixed
_refine_ls_matrix_type full
_refine_ls_number_parameters 357
_refine_ls_number_reflns 5845
_refine_ls_number_restraints 0
_refine_ls_restrained_S_all 1.061
_refine_ls_R_factor_all 0.0809
_refine_ls_R_factor_gt 0.0514
_refine_ls_shift/su_max 0.000
_refine_ls_shift/su_mean 0.000
_refine_ls_structure_factor_coef Fsqd
_refine_ls_weighting_details 'calc w=1/[\s^2^(Fo^2^)+(0.0666P)^2^+0.0000P] where P=(Fo^2^+2Fc^2^)/3'
_refine_ls_weighting_scheme calc
_refine_ls_wR_factor_gt 0.1225
_refine_ls_wR_factor_ref 0.1327
_reflns_number_gt 4186
_reflns_number_total 5845
_reflns_threshold_expression >2\s(I)
_cod_data_source_file c3ce41353e.txt
_cod_data_source_block compound4
_cod_depositor_comments
;
The following automatic conversions were performed:

'_symmetry_cell_setting' value 'Monoclinic' changed to 'monoclinic'
according to /home/saulius/struct/CIF-dictionaries/cif_core.dic
dictionary named 'cif_core.dic' version 2.4.2 from 2011-04-26.

Automatic conversion script
Id: cif_fix_values 1891 2012-01-12 08:04:46Z andrius 

The following automatic conversions were performed:

'_exptl_crystal_density_meas' value 'not measured' was changed to '?'
- the value is perceived as not measured.

Automatic conversion script
Id: cif_fix_values 3008 2015-01-20 13:52:24Z robertas 
;
_cod_original_sg_symbol_H-M C2/c
_cod_database_code 7211349

loop_
_symmetry_equiv_pos_as_xyz
'x, y, z'
'-x, y, -z+1/2'
'x+1/2, y+1/2, z'
'-x+1/2, y+1/2, -z+1/2'
'-x, -y, -z'
'x, -y, z-1/2'
'-x+1/2, -y+1/2, -z'
'x+1/2, -y+1/2, z-1/2'

loop_
_atom_site_label
_atom_site_type_symbol
_atom_site_fract_x
_atom_site_fract_y
_atom_site_fract_z
_atom_site_U_iso_or_equiv
_atom_site_adp_type
_atom_site_occupancy
_atom_site_symmetry_multiplicity
_atom_site_calc_flag
_atom_site_refinement_flags
S5 S 0.14896(2) 0.72064(15) 0.06825(4) 0.0217(2) Uani 1 1 d .
S6 S 0.12431(2) 0.27156(15) 0.07198(5) 0.0253(2) Uani 1 1 d .
S7 S 0.19601(2) 0.60969(16) 0.17552(4) 0.0262(2) Uani 1 1 d .
S4 S 0.09041(2) 0.83966(15) 0.15798(4) 0.0225(2) Uani 1 1 d .
S3 S 0.06181(2) 0.40231(15) 0.14501(4) 0.0223(2) Uani 1 1 d .
S2 S 0.12616(2) 0.69160(16) 0.27414(4) 0.0258(2) Uani 1 1 d .
S8 S 0.16819(2) 0.16801(16) 0.18568(5) 0.0298(3) Uani 1 1 d .
S1 S 0.09357(2) 0.26343(16) 0.27111(4) 0.0248(2) Uani 1 1 d .
O1 O 0.02289(6) 0.6895(4) 0.02853(11) 0.0257(6) Uani 1 1 d .
O2 O 0.02887(7) 0.3245(4) 0.03339(12) 0.0252(7) Uani 1 1 d .
O4 O 0.08956(7) 0.1800(4) -0.03138(12) 0.0355(7) Uani 1 1 d .
H11 H 0.0804 0.1481 -0.0619 0.053 Uiso 1 1 calc R
O3 O 0.07524(6) 0.5205(5) -0.05578(12) 0.0326(7) Uani 1 1 d .
O5 O 0.05791(8) 0.9232(6) 0.37325(14) 0.0502(9) Uani 1 1 d .
C5 C 0.12107(8) 0.3022(6) 0.32769(15) 0.0203(8) Uani 1 1 d .
C9 C 0.08270(8) 0.7693(6) 0.08294(15) 0.0181(8) Uani 1 1 d .
H15 H 0.0694 0.8799 0.0640 0.022 Uiso 1 1 calc R
C3 C 0.15738(9) 0.5541(7) 0.37404(17) 0.0276(9) Uani 1 1 d .
H16 H 0.1675 0.6890 0.3754 0.033 Uiso 1 1 calc R
C13 C 0.09748(8) 0.4643(6) 0.03877(16) 0.0197(8) Uani 1 1 d .
C7 C 0.10121(8) 0.5119(6) 0.23606(16) 0.0205(8) Uani 1 1 d .
C1 C 0.14907(9) 0.1958(7) 0.41417(16) 0.0275(9) Uani 1 1 d .
H19 H 0.1538 0.0916 0.4426 0.033 Uiso 1 1 calc R
C15 C 0.14845(8) 0.4704(6) 0.10564(16) 0.0199(8) Uani 1 1 d .
C12 C 0.10946(8) 0.7038(6) 0.04311(16) 0.0186(8) Uani 1 1 d .
H21 H 0.1069 0.7768 0.0053 0.022 Uiso 1 1 calc R
C18 C 0.20649(8) 0.4598(6) 0.23826(17) 0.0250(9) Uani 1 1 d .
C2 C 0.16356(9) 0.3967(7) 0.41642(17) 0.0317(10) Uani 1 1 d .
H23 H 0.1777 0.4275 0.4467 0.038 Uiso 1 1 calc R
C4 C 0.13593(8) 0.5074(6) 0.32960(16) 0.0227(8) Uani 1 1 d .
C6 C 0.12778(9) 0.1462(6) 0.37064(16) 0.0245(9) Uani 1 1 d .
H25 H 0.1180 0.0103 0.3698 0.029 Uiso 1 1 calc R
C8 C 0.08746(8) 0.5715(6) 0.18518(16) 0.0199(8) Uani 1 1 d .
C19 C 0.22749(9) 0.5348(7) 0.28041(18) 0.0317(10) Uani 1 1 d .
H27 H 0.2365 0.6727 0.2772 0.038 Uiso 1 1 calc R
C10 C 0.06818(8) 0.5365(6) 0.07622(15) 0.0180(8) Uani 1 1 d .
C11 C 0.03763(8) 0.5278(6) 0.04331(16) 0.0194(8) Uani 1 1 d .
C14 C 0.08693(9) 0.3906(7) -0.02193(17) 0.0279(9) Uani 1 1 d .
C16 C 0.16737(8) 0.4245(6) 0.15104(17) 0.0235(9) Uani 1 1 d .
C17 C 0.19339(8) 0.2506(6) 0.24261(17) 0.0233(9) Uani 1 1 d .
C20 C 0.23477(10) 0.4005(8) 0.32740(19) 0.0399(11) Uani 1 1 d .
H33 H 0.2489 0.4487 0.3560 0.048 Uiso 1 1 calc R
C22 C 0.20092(9) 0.1187(7) 0.29032(18) 0.0331(10) Uani 1 1 d .
H34 H 0.1922 -0.0203 0.2938 0.040 Uiso 1 1 calc R
C21 C 0.22143(10) 0.1975(8) 0.33233(19) 0.0403(12) Uani 1 1 d .
H35 H 0.2263 0.1112 0.3647 0.048 Uiso 1 1 calc R
C23 C 0.04791(12) 0.7596(8) 0.3328(3) 0.0578(15) Uani 1 1 d .
H36A H 0.0527 0.8036 0.2936 0.069 Uiso 1 1 calc R
H36B H 0.0583 0.6215 0.3413 0.069 Uiso 1 1 calc R
C26 C 0.03255(12) 1.0614(9) 0.3854(2) 0.0581(15) Uani 1 1 d .
H38A H 0.0372 1.2121 0.3752 0.070 Uiso 1 1 calc R
H38B H 0.0281 1.0557 0.4264 0.070 Uiso 1 1 calc R
C25 C 0.00602(13) 0.9813(11) 0.3505(3) 0.080(2) Uani 1 1 d .
H41A H 0.0032 1.0646 0.3148 0.096 Uiso 1 1 calc R
H41B H -0.0129 0.9868 0.3721 0.096 Uiso 1 1 calc R
C24 C 0.01602(14) 0.7363(11) 0.3379(3) 0.084(2) Uani 1 1 d .
H42A H 0.0111 0.6394 0.3697 0.101 Uiso 1 1 calc R
H42B H 0.0063 0.6815 0.3022 0.101 Uiso 1 1 calc R
H12 H 0.0143(9) 0.302(7) 0.0193(17) 0.019(12) Uiso 1 1 d .

loop_
_atom_site_aniso_label
_atom_site_aniso_U_11
_atom_site_aniso_U_22
_atom_site_aniso_U_33
_atom_site_aniso_U_23
_atom_site_aniso_U_13
_atom_site_aniso_U_12
S5 0.0199(5) 0.0180(5) 0.0267(5) 0.0047(4) -0.0069(4) -0.0033(4)
S6 0.0227(5) 0.0136(5) 0.0389(6) 0.0004(4) -0.0105(4) 0.0011(4)
S7 0.0245(5) 0.0211(5) 0.0325(6) 0.0044(4) -0.0106(4) -0.0019(4)
S4 0.0318(5) 0.0137(5) 0.0216(5) -0.0002(4) -0.0054(4) -0.0017(4)
S3 0.0277(5) 0.0177(5) 0.0210(5) 0.0038(4) -0.0054(4) -0.0062(4)
S2 0.0356(6) 0.0200(5) 0.0212(5) 0.0013(4) -0.0083(4) -0.0054(4)
S8 0.0297(6) 0.0193(5) 0.0395(6) 0.0090(4) -0.0119(5) -0.0011(4)
S1 0.0338(6) 0.0199(5) 0.0203(5) 0.0025(4) -0.0065(4) -0.0046(4)
O1 0.0253(15) 0.0193(14) 0.0320(16) 0.0012(12) -0.0113(12) 0.0002(12)
O2 0.0216(16) 0.0188(15) 0.0343(17) 0.0020(12) -0.0145(13) -0.0057(12)
O4 0.049(2) 0.0287(17) 0.0284(17) -0.0092(13) -0.0114(14) -0.0016(14)
O3 0.0387(17) 0.0330(17) 0.0252(16) 0.0017(13) -0.0139(13) -0.0026(14)
O5 0.052(2) 0.056(2) 0.041(2) 0.0072(17) -0.0143(16) 0.0096(17)
C5 0.023(2) 0.022(2) 0.0164(19) -0.0007(15) 0.0002(15) 0.0022(16)
C9 0.0216(19) 0.0150(18) 0.0174(19) 0.0022(15) -0.0058(15) -0.0015(15)
C3 0.030(2) 0.027(2) 0.026(2) -0.0040(17) -0.0034(18) -0.0016(17)
C13 0.023(2) 0.0152(19) 0.021(2) 0.0001(15) -0.0045(16) -0.0029(15)
C7 0.024(2) 0.0162(19) 0.021(2) 0.0009(15) 0.0003(16) 0.0002(15)
C1 0.030(2) 0.035(2) 0.017(2) 0.0029(17) -0.0027(17) 0.0044(19)
C15 0.0173(19) 0.0164(19) 0.026(2) 0.0012(16) -0.0043(16) -0.0014(15)
C12 0.0218(19) 0.0135(19) 0.0204(19) 0.0052(15) -0.0039(15) -0.0013(15)
C18 0.019(2) 0.030(2) 0.026(2) 0.0000(17) -0.0029(16) 0.0065(17)
C2 0.027(2) 0.044(3) 0.023(2) 0.0021(19) -0.0106(18) 0.002(2)
C4 0.026(2) 0.021(2) 0.021(2) -0.0011(16) -0.0004(16) 0.0060(17)
C6 0.033(2) 0.023(2) 0.017(2) -0.0023(16) 0.0047(17) 0.0016(17)
C8 0.0204(19) 0.0185(19) 0.021(2) -0.0018(16) -0.0028(16) -0.0030(15)
C19 0.024(2) 0.039(3) 0.032(2) -0.005(2) -0.0098(18) 0.0033(19)
C10 0.0228(19) 0.0128(18) 0.0180(19) 0.0010(15) -0.0055(15) -0.0043(15)
C11 0.0194(19) 0.018(2) 0.020(2) 0.0017(16) -0.0050(15) -0.0031(16)
C14 0.027(2) 0.032(2) 0.025(2) -0.0117(19) 0.0026(18) -0.0103(19)
C16 0.022(2) 0.018(2) 0.030(2) -0.0021(17) -0.0024(17) -0.0018(16)
C17 0.0157(18) 0.027(2) 0.027(2) 0.0031(17) -0.0008(16) 0.0040(16)
C20 0.029(2) 0.060(3) 0.030(3) 0.000(2) -0.0078(19) 0.013(2)
C22 0.026(2) 0.040(3) 0.034(2) 0.011(2) 0.0041(19) 0.0116(19)
C21 0.035(3) 0.060(3) 0.025(2) 0.014(2) -0.001(2) 0.016(2)
C23 0.060(4) 0.034(3) 0.079(4) -0.006(3) 0.004(3) 0.008(3)
C26 0.062(4) 0.050(3) 0.063(4) -0.022(3) -0.001(3) 0.009(3)
C25 0.045(3) 0.108(6) 0.086(5) -0.011(4) -0.010(3) 0.042(4)
C24 0.070(4) 0.082(5) 0.101(6) -0.036(4) -0.001(4) -0.023(4)

loop_
_atom_type_symbol
_atom_type_description
_atom_type_scat_dispersion_real
_atom_type_scat_dispersion_imag
_atom_type_scat_source
C C 0.0033 0.0016 'International Tables Vol C Tables 4.2.6.8 and 6.1.1.4'
H H 0.0000 0.0000 'International Tables Vol C Tables 4.2.6.8 and 6.1.1.4'
O O 0.0106 0.0060 'International Tables Vol C Tables 4.2.6.8 and 6.1.1.4'
S S 0.1246 0.1234 'International Tables Vol C Tables 4.2.6.8 and 6.1.1.4'
Cl Cl 0.1484 0.1585 'International Tables Vol C Tables 4.2.6.8 and 6.1.1.4'

loop_
_geom_angle_atom_site_label_1
_geom_angle_atom_site_label_2
_geom_angle_atom_site_label_3
_geom_angle
C15 S5 C12 94.77(16)
C15 S6 C13 95.91(17)
C16 S7 C18 95.27(18)
C8 S4 C9 96.16(17)
C8 S3 C10 94.90(17)
C4 S2 C7 95.51(18)
C17 S8 C16 95.03(18)
C7 S1 C5 95.34(17)
C26 O5 C23 108.9(4)
C6 C5 C4 119.9(3)
C6 C5 S1 123.8(3)
C4 C5 S1 116.2(3)
C12 C9 C10 90.7(3)
C12 C9 S4 120.6(2)
C10 C9 S4 112.0(2)
C2 C3 C4 119.1(4)
C14 C13 C12 115.2(3)
C14 C13 C10 110.6(3)
C12 C13 C10 88.6(3)
C14 C13 S6 111.5(3)
C12 C13 S6 112.1(2)
C10 C13 S6 117.1(2)
C8 C7 S1 123.3(3)
C8 C7 S2 121.0(3)
S1 C7 S2 115.5(2)
C6 C1 C2 121.2(4)
C16 C15 S5 123.4(3)
C16 C15 S6 122.7(3)
S5 C15 S6 113.5(2)
C9 C12 C13 91.6(3)
C9 C12 S5 121.0(3)
C13 C12 S5 112.8(2)
C19 C18 C17 120.5(4)
C19 C18 S7 123.5(3)
C17 C18 S7 115.9(3)
C1 C2 C3 120.7(4)
C3 C4 C5 120.0(3)
C3 C4 S2 123.3(3)
C5 C4 S2 116.7(3)
C1 C6 C5 119.2(4)
C7 C8 S4 121.7(3)
C7 C8 S3 123.7(3)
S4 C8 S3 114.2(2)
C20 C19 C18 118.7(4)
C11 C10 C9 115.3(3)
C11 C10 C13 114.3(3)
C9 C10 C13 88.9(3)
C11 C10 S3 105.7(2)
C9 C10 S3 113.3(2)
C13 C10 S3 119.1(2)
O1 C11 O2 124.8(3)
O1 C11 C10 123.8(3)
O2 C11 C10 111.4(3)
O3 C14 O4 124.9(4)
O3 C14 C13 120.3(4)
O4 C14 C13 114.6(4)
C15 C16 S8 123.0(3)
C15 C16 S7 121.7(3)
S8 C16 S7 115.0(2)
C22 C17 C18 119.8(4)
C22 C17 S8 123.3(3)
C18 C17 S8 116.9(3)
C21 C20 C19 120.8(4)
C21 C22 C17 118.9(4)
C20 C21 C22 121.3(4)
C24 C23 O5 107.4(5)
O5 C26 C25 107.0(4)
C26 C25 C24 101.6(4)
C23 C24 C25 101.3(5)

loop_
_geom_bond_atom_site_label_1
_geom_bond_atom_site_label_2
_geom_bond_distance
S5 C15 1.751(4)
S5 C12 1.788(3)
S6 C15 1.762(4)
S6 C13 1.804(4)
S7 C16 1.754(4)
S7 C18 1.756(4)
S4 C8 1.755(4)
S4 C9 1.800(4)
S3 C8 1.756(4)
S3 C10 1.810(4)
S2 C4 1.742(4)
S2 C7 1.752(4)
S8 C17 1.752(4)
S8 C16 1.754(4)
S1 C7 1.751(4)
S1 C5 1.752(4)
O1 C11 1.216(4)
O2 C11 1.312(4)
O4 C14 1.306(5)
O3 C14 1.210(5)
O5 C26 1.416(6)
O5 C23 1.422(6)
C5 C6 1.395(5)
C5 C4 1.405(5)
C9 C12 1.549(5)
C9 C10 1.556(5)
C3 C2 1.388(6)
C3 C4 1.389(5)
C13 C14 1.524(5)
C13 C12 1.550(5)
C13 C10 1.613(5)
C7 C8 1.347(5)
C1 C6 1.373(5)
C1 C2 1.375(6)
C15 C16 1.336(5)
C18 C19 1.385(5)
C18 C17 1.399(5)
C19 C20 1.384(6)
C10 C11 1.503(5)
C17 C22 1.391(5)
C20 C21 1.371(7)
C22 C21 1.378(6)
C23 C24 1.393(7)
C26 C25 1.463(7)
C25 C24 1.583(8)

loop_
_platon_squeeze_void_nr
_platon_squeeze_void_average_x
_platon_squeeze_void_average_y
_platon_squeeze_void_average_z
_platon_squeeze_void_volume
_platon_squeeze_void_count_electrons
_platon_squeeze_void_content
1 0.250 0.028 0.000 186 18 ' '
2 0.250 -0.097 0.500 186 18 ' '
3 0.750 -0.105 0.000 186 18 ' '
4 0.750 0.038 0.500 186 18 ' '
